data_7018365
loop_
_publ_author_name
'Prema, Dipesh'
'Oshin, Kayode'
'Desper, John'
'Levy, Christopher J.'

_publ_section_title
;
 Mono- and dinuclear nickel(ii) complexes of resolved Schiff-base ligands
 with extended quinoline substituents.
;
_journal_issue 16
_journal_name_full 'Dalton transactions (Cambridge, England : 2003)'
_journal_page_first 4998
_journal_page_last 5009
_journal_paper_doi 10.1039/c2dt11813k
_journal_volume 41
_journal_year 2012
_chemical_absolute_configuration syn
_chemical_formula_moiety
;
(C34 H28 N4) (Ni2 Cl1.85 I2.15) (C H2 Cl2)2.65
;
_chemical_formula_sum 'C36.65 H33.3 Cl7.15 I2.15 N4 Ni2'
_chemical_formula_weight 1173.50
_chemical_name_systematic
;
1,2-bis(benzoquinoline imine) cyclohexane Ni I2, dichloromethane
;
_space_group_IT_number 19
_symmetry_cell_setting orthorhombic
_symmetry_space_group_name_Hall 'P 2ac 2ab'
_symmetry_space_group_name_H-M 'P 21 21 21'
_atom_sites_solution_hydrogens geom
_atom_sites_solution_primary direct
_atom_sites_solution_secondary difmap
_audit_creation_method SHELXL-97
_cell_angle_alpha 90.00
_cell_angle_beta 90.00
_cell_angle_gamma 90.00
_cell_formula_units_Z 4
_cell_length_a 13.8504(14)
_cell_length_b 14.2408(15)
_cell_length_c 23.225(2)
_cell_measurement_reflns_used 2061
_cell_measurement_temperature 173(2)
_cell_measurement_theta_max 26.85
_cell_measurement_theta_min 2.25
_cell_volume 4580.9(8)
_computing_cell_refinement 'Bruker XSCANS'
_computing_data_collection 'Bruker XSCANS'
_computing_data_reduction 'Bruker SHELXTL'
_computing_molecular_graphics 'Bruker SHELXTL'
_computing_publication_material 'Bruker SHELXTL'
_computing_structure_refinement 'SHELXL-97 (Sheldrick, 2008)'
_computing_structure_solution 'SHELXS-97 (Sheldrick, 2008)'
_diffrn_ambient_temperature 173(2)
_diffrn_measured_fraction_theta_full 0.960
_diffrn_measured_fraction_theta_max 0.960
_diffrn_measurement_device_type 'CCD area detector'
_diffrn_measurement_method 'phi and omega scans'
_diffrn_radiation_monochromator graphite
_diffrn_radiation_source 'fine-focus sealed tube'
_diffrn_radiation_type MoK\a
_diffrn_radiation_wavelength 0.71073
_diffrn_reflns_av_R_equivalents 0.1255
_diffrn_reflns_av_sigmaI/netI 0.1684
_diffrn_reflns_limit_h_max 18
_diffrn_reflns_limit_h_min -18
_diffrn_reflns_limit_k_max 18
_diffrn_reflns_limit_k_min -16
_diffrn_reflns_limit_l_max 30
_diffrn_reflns_limit_l_min -30
_diffrn_reflns_number 32516
_diffrn_reflns_theta_full 27.91
_diffrn_reflns_theta_max 27.91
_diffrn_reflns_theta_min 1.68
_exptl_absorpt_coefficient_mu 2.718
_exptl_absorpt_correction_T_max 1.000
_exptl_absorpt_correction_T_min 0.665
_exptl_absorpt_correction_type multi-scan
_exptl_absorpt_process_details SADABS
_exptl_crystal_colour brown
_exptl_crystal_density_diffrn 1.702
_exptl_crystal_density_method 'not measured'
_exptl_crystal_description prism
_exptl_crystal_F_000 2291
_exptl_crystal_size_max 0.20
_exptl_crystal_size_mid 0.10
_exptl_crystal_size_min 0.10
_refine_diff_density_max 1.066
_refine_diff_density_min -1.215
_refine_diff_density_rms 0.153
_refine_ls_abs_structure_details 'Flack H D (1983), Acta Cryst. A39, 876-881'
_refine_ls_abs_structure_Flack 0.04(5)
_refine_ls_extinction_method none
_refine_ls_goodness_of_fit_ref 0.974
_refine_ls_hydrogen_treatment constr
_refine_ls_matrix_type full
_refine_ls_number_parameters 476
_refine_ls_number_reflns 10504
_refine_ls_number_restraints 109
_refine_ls_restrained_S_all 0.972
_refine_ls_R_factor_all 0.1935
_refine_ls_R_factor_gt 0.0784
_refine_ls_shift/su_max 0.000
_refine_ls_shift/su_mean 0.000
_refine_ls_structure_factor_coef Fsqd
_refine_ls_weighting_details 'calc w=1/[\s^2^(Fo^2^)+(0.1000P)^2^+0.0000P] where P=(Fo^2^+2Fc^2^)/3'
_refine_ls_weighting_scheme calc
_refine_ls_wR_factor_gt 0.1883
_refine_ls_wR_factor_ref 0.2287
_reflns_Friedel_coverage 0.809
_reflns_number_gt 4217
_reflns_number_total 10504
_reflns_threshold_expression >2sigma(I)
_cod_data_source_file c2dt11813k.txt
_cod_data_source_block (R,R)-3a
_cod_depositor_comments
;
The following automatic conversions were performed:

'_symmetry_cell_setting' value 'Orthorhombic' changed to
'orthorhombic' according to
/home/saulius/struct/CIF-dictionaries/cif_core.dic dictionary named
'cif_core.dic' version 2.4.1 from 2010-06-29.

Automatic conversion script
Id: cif_fix_values 1715 2011-07-08 13:25:40Z adriana 
;
_cod_original_sg_symbol_H-M P2(1)2(1)2(1)
_cod_original_formula_sum 'C36.65 H33.30 Cl7.15 I2.15 N4 Ni2'
_cod_database_code 7018365

loop_
_symmetry_equiv_pos_as_xyz
'x, y, z'
'-x+1/2, -y, z+1/2'
'-x, y+1/2, -z+1/2'
'x+1/2, -y+1/2, -z'

loop_
_atom_site_label
_atom_site_type_symbol
_atom_site_fract_x
_atom_site_fract_y
_atom_site_fract_z
_atom_site_U_iso_or_equiv
_atom_site_adp_type
_atom_site_occupancy
_atom_site_symmetry_multiplicity
_atom_site_calc_flag
_atom_site_refinement_flags
_atom_site_disorder_assembly
_atom_site_disorder_group
C1S C -0.1974(17) 0.821(3) -0.2446(13) 0.171(15) Uiso 0.65 1 d PD A 1
H1A H -0.1696 0.7950 -0.2804 0.205 Uiso 0.65 1 calc PR A 1
H1B H -0.2049 0.8898 -0.2499 0.205 Uiso 0.65 1 calc PR A 1
Cl3 Cl -0.3122(9) 0.7705(6) -0.2326(5) 0.176(5) Uani 0.65 1 d PD A 1
Cl4 Cl -0.1174(12) 0.8001(18) -0.1872(8) 0.367(16) Uani 0.65 1 d PD A 1
C2S C -0.177(3) 0.709(5) -0.255(3) 0.189(3) Uiso 0.35 1 d PD B 2
H2A H -0.2254 0.6616 -0.2666 0.227 Uiso 0.35 1 calc PR B 2
H2B H -0.2027 0.7433 -0.2210 0.227 Uiso 0.35 1 calc PR B 2
Cl5 Cl -0.1574(17) 0.7894(17) -0.3123(10) 0.189(3) Uiso 0.35 1 d PD B 2
Cl6 Cl -0.0661(17) 0.6538(17) -0.2371(10) 0.189(3) Uiso 0.35 1 d PD B 2
C3S C 0.035(8) 0.520(3) -0.242(3) 0.189(3) Uiso 0.25 1 d PD C 3
H3A H 0.0052 0.5219 -0.2031 0.227 Uiso 0.25 1 calc PR C 3
H3B H 0.1021 0.5445 -0.2381 0.227 Uiso 0.25 1 calc PR C 3
Cl7 Cl 0.039(2) 0.401(2) -0.2674(15) 0.189(3) Uiso 0.25 1 d PD C 3
Cl8 Cl -0.032(3) 0.594(2) -0.2900(18) 0.189(3) Uiso 0.25 1 d PD C 3
C4S C 0.007(6) 0.476(3) -0.2541(13) 0.189(3) Uiso 0.40 1 d PD D 1
H4A H -0.0244 0.4137 -0.2545 0.227 Uiso 0.40 1 calc PR D 1
H4B H 0.0778 0.4666 -0.2592 0.227 Uiso 0.40 1 calc PR D 1
Cl9 Cl -0.0163(17) 0.5352(15) -0.1870(9) 0.189(3) Uiso 0.40 1 d PD D 1
Cl10 Cl -0.0400(19) 0.5491(17) -0.3116(9) 0.189(3) Uiso 0.40 1 d PD D 1
C5S C -0.213(8) 0.506(4) -0.054(3) 0.189(3) Uiso 0.25 1 d PD E 1
H5A H -0.2437 0.4551 -0.0766 0.227 Uiso 0.25 1 calc PR E 1
H5B H -0.1479 0.4834 -0.0420 0.227 Uiso 0.25 1 calc PR E 1
Cl11 Cl -0.284(3) 0.530(3) 0.0087(14) 0.189(3) Uiso 0.25 1 d PD E 1
Cl12 Cl -0.201(2) 0.610(2) -0.0974(14) 0.189(3) Uiso 0.25 1 d PD E 1
C6S C -0.278(5) 0.5663(19) -0.036(2) 0.189(3) Uiso 0.45 1 d PD F 2
H6A H -0.2585 0.5846 -0.0756 0.227 Uiso 0.45 1 calc PR F 2
H6B H -0.3495 0.5725 -0.0337 0.227 Uiso 0.45 1 calc PR F 2
Cl13 Cl -0.2237(15) 0.6424(12) 0.0143(8) 0.189(3) Uiso 0.45 1 d PD F 2
Cl14 Cl -0.2451(16) 0.4478(12) -0.0233(9) 0.189(3) Uiso 0.45 1 d PD F 2
C7S C -0.267(5) 0.435(3) 0.052(3) 0.189(3) Uiso 0.30 1 d PD G 3
H7A H -0.2631 0.4095 0.0910 0.227 Uiso 0.30 1 calc PR G 3
H7B H -0.3357 0.4478 0.0424 0.227 Uiso 0.30 1 calc PR G 3
Cl15 Cl -0.197(2) 0.5431(18) 0.0464(13) 0.189(3) Uiso 0.30 1 d PD G 3
Cl16 Cl -0.217(2) 0.3544(18) 0.0010(12) 0.189(3) Uiso 0.30 1 d PD G 3
Ni1 Ni 0.34810(15) 0.62166(10) -0.32269(7) 0.0592(6) Uani 1 1 d . . .
Ni2 Ni 0.36886(14) 0.60800(10) -0.18123(8) 0.0531(5) Uani 1 1 d . . .
Cl1 Cl 0.2385(3) 0.56122(17) -0.24769(14) 0.0862(16) Uani 0.875(6) 1 d P H 1
I1 I 0.2385(3) 0.56122(17) -0.24769(14) 0.0862(16) Uani 0.125(6) 1 d P H 2
Cl2 Cl 0.4103(3) 0.71997(16) -0.24989(14) 0.0611(14) Uani 0.970(5) 1 d P H 1
I2 I 0.4103(3) 0.71997(16) -0.24989(14) 0.0611(14) Uani 0.030(5) 1 d P H 2
I3 I 0.43329(12) 0.71701(8) -0.40565(4) 0.1067(6) Uani 1 1 d . H .
I4 I 0.47566(10) 0.69413(7) -0.10209(5) 0.0907(5) Uani 1 1 d . H .
N11 N 0.2759(11) 0.5352(8) -0.3772(5) 0.076(3) Uani 1 1 d U H .
C12 C 0.3203(17) 0.4554(10) -0.3811(6) 0.085(4) Uani 1 1 d U . .
C13 C 0.2896(16) 0.3807(12) -0.4186(8) 0.098(5) Uani 1 1 d U H .
H13A H 0.3265 0.3246 -0.4215 0.117 Uiso 1 1 calc R . .
C14 C 0.2127(18) 0.3906(14) -0.4477(8) 0.108(6) Uani 1 1 d U . .
H14A H 0.1913 0.3414 -0.4722 0.129 Uiso 1 1 calc R H .
C15 C 0.1552(16) 0.4802(13) -0.4434(7) 0.098(5) Uani 1 1 d U H .
C16 C 0.0735(17) 0.4905(15) -0.4773(6) 0.104(5) Uani 1 1 d U . .
H16A H 0.0501 0.4439 -0.5030 0.125 Uiso 1 1 calc R H .
C17 C 0.031(2) 0.5762(18) -0.4692(9) 0.140(8) Uani 1 1 d U H .
H17A H -0.0280 0.5869 -0.4893 0.168 Uiso 1 1 calc R . .
C18 C 0.0601(17) 0.6409(14) -0.4386(7) 0.100(5) Uani 1 1 d U . .
C19 C -0.004(2) 0.7256(18) -0.4280(9) 0.152(9) Uani 1 1 d U H .
H19A H -0.0664 0.7312 -0.4450 0.182 Uiso 1 1 calc R . .
C20 C 0.0301(17) 0.7884(16) -0.3953(8) 0.125(7) Uani 1 1 d U . .
H20A H -0.0040 0.8463 -0.3953 0.150 Uiso 1 1 calc R H .
C21 C 0.1092(16) 0.7852(13) -0.3598(8) 0.109(7) Uani 1 1 d U H .
H21A H 0.1244 0.8339 -0.3333 0.130 Uiso 1 1 calc R . .
C22 C 0.1649(15) 0.7055(11) -0.3658(6) 0.085(5) Uani 1 1 d U . .
H22A H 0.2220 0.7001 -0.3434 0.103 Uiso 1 1 calc R H .
C23 C 0.1418(15) 0.6341(11) -0.4024(7) 0.086(4) Uani 1 1 d U H .
C24 C 0.1891(14) 0.5486(11) -0.4089(6) 0.077(4) Uani 1 1 d U . .
C25 C 0.4140(15) 0.4463(10) -0.3498(8) 0.079(5) Uani 1 1 d . H .
H25A H 0.4530 0.3917 -0.3529 0.094 Uiso 1 1 calc R . .
N25 N 0.4386(10) 0.5161(7) -0.3188(6) 0.076(4) Uani 1 1 d . H .
N31 N 0.2925(9) 0.5286(7) -0.1236(4) 0.057(3) Uani 1 1 d U H .
C32 C 0.3378(14) 0.4428(10) -0.1213(7) 0.073(4) Uani 1 1 d U . .
C33 C 0.2996(16) 0.3753(12) -0.0848(9) 0.107(6) Uani 1 1 d U H .
H33A H 0.3291 0.3151 -0.0854 0.128 Uiso 1 1 calc R . .
C34 C 0.2248(16) 0.3870(13) -0.0487(8) 0.101(5) Uani 1 1 d U . .
H34A H 0.2049 0.3397 -0.0225 0.121 Uiso 1 1 calc R H .
C35 C 0.1771(14) 0.4764(12) -0.0528(7) 0.081(4) Uani 1 1 d U H .
C36 C 0.0956(16) 0.4941(14) -0.0210(7) 0.100(5) Uani 1 1 d U . .
H36A H 0.0708 0.4442 0.0018 0.120 Uiso 1 1 calc R H .
C37 C 0.0464(16) 0.5788(15) -0.0193(7) 0.107(5) Uani 1 1 d U H .
H37A H -0.0076 0.5872 0.0054 0.128 Uiso 1 1 calc R . .
C38 C 0.0819(14) 0.6602(12) -0.0591(6) 0.078(4) Uani 1 1 d U . .
C39 C 0.0370(17) 0.7411(14) -0.0649(8) 0.108(6) Uani 1 1 d U H .
H39A H -0.0196 0.7514 -0.0427 0.130 Uiso 1 1 calc R . .
C40 C 0.0670(13) 0.8115(11) -0.1011(7) 0.083(4) Uani 1 1 d U . .
H40A H 0.0334 0.8694 -0.1042 0.100 Uiso 1 1 calc R H .
C41 C 0.1470(14) 0.7931(13) -0.1318(7) 0.099(6) Uani 1 1 d U H .
H41A H 0.1698 0.8415 -0.1564 0.118 Uiso 1 1 calc R . .
C42 C 0.1992(13) 0.7102(11) -0.1307(6) 0.083(5) Uani 1 1 d U . .
H42A H 0.2547 0.7026 -0.1542 0.100 Uiso 1 1 calc R H .
C43 C 0.1695(12) 0.6407(9) -0.0956(6) 0.071(4) Uani 1 1 d U H .
C44 C 0.2146(13) 0.5465(9) -0.0886(6) 0.061(3) Uani 1 1 d U . .
C45 C 0.4172(14) 0.4245(11) -0.1599(7) 0.079(5) Uani 1 1 d . H .
H45A H 0.4476 0.3648 -0.1613 0.095 Uiso 1 1 calc R . .
N45 N 0.4451(9) 0.4929(7) -0.1924(6) 0.063(4) Uani 1 1 d . H .
C51 C 0.5326(12) 0.5170(9) -0.2861(9) 0.083(4) Uani 1 1 d U . .
H51A H 0.5430 0.5834 -0.2736 0.100 Uiso 1 1 calc R H .
C52 C 0.5286(12) 0.4616(10) -0.2339(9) 0.092(5) Uani 1 1 d U H .
H52A H 0.5211 0.3936 -0.2437 0.110 Uiso 1 1 calc R . .
C53 C 0.6242(14) 0.4769(11) -0.1986(9) 0.103(5) Uani 1 1 d U . .
H53A H 0.6305 0.4294 -0.1677 0.124 Uiso 1 1 calc R H .
H53B H 0.6255 0.5403 -0.1811 0.124 Uiso 1 1 calc R . .
C54 C 0.7100(14) 0.4653(12) -0.2460(12) 0.131(7) Uani 1 1 d U H .
H54A H 0.7707 0.4845 -0.2268 0.157 Uiso 1 1 calc R . .
H54B H 0.7159 0.3973 -0.2541 0.157 Uiso 1 1 calc R . .
C55 C 0.7082(15) 0.5110(14) -0.2998(12) 0.135(8) Uani 1 1 d U . .
H55A H 0.7628 0.4886 -0.3236 0.161 Uiso 1 1 calc R H .
H55B H 0.7161 0.5795 -0.2940 0.161 Uiso 1 1 calc R . .
C56 C 0.6183(14) 0.4932(10) -0.3296(10) 0.113(5) Uani 1 1 d U H .
H56A H 0.6148 0.4266 -0.3416 0.135 Uiso 1 1 calc R . .
H56B H 0.6136 0.5331 -0.3644 0.135 Uiso 1 1 calc R . .

loop_
_atom_site_aniso_label
_atom_site_aniso_U_11
_atom_site_aniso_U_22
_atom_site_aniso_U_33
_atom_site_aniso_U_23
_atom_site_aniso_U_13
_atom_site_aniso_U_12
Cl3 0.237(13) 0.081(5) 0.210(12) -0.024(6) 0.024(10) 0.022(7)
Cl4 0.30(2) 0.53(4) 0.27(2) 0.18(2) 0.110(19) 0.20(3)
Ni1 0.0978(16) 0.0367(8) 0.0430(10) -0.0111(8) 0.0170(11) -0.0146(9)
Ni2 0.0804(13) 0.0325(7) 0.0464(10) 0.0059(7) -0.0058(10) -0.0017(8)
Cl1 0.157(4) 0.0600(16) 0.0420(16) 0.0028(14) 0.010(2) 0.0167(17)
I1 0.157(4) 0.0600(16) 0.0420(16) 0.0028(14) 0.010(2) 0.0167(17)
Cl2 0.100(3) 0.0340(14) 0.0487(17) 0.0010(16) 0.007(2) -0.0059(14)
I2 0.100(3) 0.0340(14) 0.0487(17) 0.0010(16) 0.007(2) -0.0059(14)
I3 0.1901(15) 0.0844(7) 0.0457(6) -0.0223(6) 0.0331(8) -0.0798(8)
I4 0.1422(11) 0.0654(6) 0.0645(7) 0.0155(5) -0.0344(7) -0.0338(7)
N11 0.118(10) 0.054(5) 0.057(8) -0.008(6) 0.023(6) -0.035(6)
C12 0.166(15) 0.049(6) 0.039(9) -0.017(6) 0.030(9) -0.027(7)
C13 0.148(16) 0.062(8) 0.083(14) -0.029(9) 0.037(10) -0.052(9)
C14 0.170(18) 0.083(9) 0.070(13) -0.022(10) 0.029(10) -0.057(10)
C15 0.150(14) 0.092(9) 0.052(10) -0.021(8) 0.016(9) -0.054(8)
C16 0.172(16) 0.119(10) 0.022(7) -0.006(8) -0.002(9) -0.071(10)
C17 0.19(2) 0.145(15) 0.079(15) -0.019(13) -0.047(14) -0.030(12)
C18 0.158(15) 0.103(9) 0.038(9) 0.021(7) -0.016(9) -0.043(8)
C19 0.23(2) 0.141(16) 0.090(15) -0.001(12) -0.079(17) 0.015(14)
C20 0.156(18) 0.135(14) 0.083(15) -0.003(11) -0.043(12) 0.012(13)
C21 0.161(19) 0.077(9) 0.088(13) 0.015(8) -0.050(12) 0.016(10)
C22 0.147(14) 0.071(8) 0.039(8) 0.000(6) -0.014(8) -0.005(9)
C23 0.148(12) 0.067(6) 0.044(8) 0.014(6) -0.013(9) -0.044(7)
C24 0.124(11) 0.087(7) 0.020(7) -0.019(6) 0.022(7) -0.043(7)
C25 0.096(14) 0.048(8) 0.092(13) -0.023(8) 0.044(12) -0.008(9)
N25 0.083(10) 0.039(5) 0.106(10) -0.020(7) 0.012(9) -0.013(6)
N31 0.088(8) 0.044(5) 0.038(6) 0.014(5) -0.028(5) -0.024(5)
C32 0.091(12) 0.053(6) 0.073(11) 0.014(7) -0.039(8) -0.024(6)
C33 0.133(16) 0.061(8) 0.126(18) 0.049(9) -0.053(9) -0.045(8)
C34 0.149(16) 0.084(8) 0.070(12) 0.040(9) -0.056(8) -0.075(9)
C35 0.110(12) 0.087(7) 0.047(9) 0.025(7) -0.049(6) -0.072(7)
C36 0.121(15) 0.120(10) 0.061(11) 0.051(11) -0.032(8) -0.080(9)
C37 0.145(16) 0.148(12) 0.028(8) 0.025(9) 0.003(9) -0.052(10)
C38 0.103(12) 0.092(8) 0.038(8) 0.000(7) 0.011(7) -0.033(7)
C39 0.146(17) 0.103(10) 0.076(12) -0.012(9) 0.048(11) -0.006(9)
C40 0.105(13) 0.077(8) 0.068(11) -0.017(7) 0.024(9) -0.003(8)
C41 0.130(16) 0.077(9) 0.089(13) 0.012(9) 0.048(11) 0.024(10)
C42 0.107(13) 0.082(9) 0.061(10) 0.034(8) 0.022(8) 0.019(8)
C43 0.114(11) 0.060(6) 0.040(8) -0.008(6) 0.015(7) -0.027(6)
C44 0.103(10) 0.054(5) 0.025(7) -0.003(5) -0.024(6) -0.035(5)
C45 0.088(14) 0.069(10) 0.080(12) -0.012(9) -0.038(12) 0.003(10)
N45 0.062(9) 0.033(5) 0.094(9) 0.023(6) -0.023(7) -0.001(6)
C51 0.067(10) 0.032(6) 0.151(13) -0.029(7) 0.002(9) 0.007(8)
C52 0.067(9) 0.045(7) 0.164(15) -0.019(8) 0.001(9) 0.001(8)
C53 0.105(12) 0.053(8) 0.153(15) -0.018(10) -0.017(9) -0.015(10)
C54 0.064(10) 0.068(10) 0.26(2) -0.010(14) 0.011(11) 0.006(10)
C55 0.076(10) 0.077(12) 0.25(2) -0.013(13) 0.066(13) -0.037(11)
C56 0.106(13) 0.040(7) 0.192(15) -0.043(10) 0.042(11) -0.006(9)

loop_
_atom_type_symbol
_atom_type_description
_atom_type_scat_dispersion_real
_atom_type_scat_dispersion_imag
_atom_type_scat_source
C C 0.0033 0.0016 'International Tables Vol C Tables 4.2.6.8 and 6.1.1.4'
H H 0.0000 0.0000 'International Tables Vol C Tables 4.2.6.8 and 6.1.1.4'
N N 0.0061 0.0033 'International Tables Vol C Tables 4.2.6.8 and 6.1.1.4'
Ni Ni 0.3393 1.1124 'International Tables Vol C Tables 4.2.6.8 and 6.1.1.4'
I I -0.4742 1.8119 'International Tables Vol C Tables 4.2.6.8 and 6.1.1.4'
Cl Cl 0.1484 0.1585 'International Tables Vol C Tables 4.2.6.8 and 6.1.1.4'

loop_
_geom_angle_atom_site_label_1
_geom_angle_atom_site_label_2
_geom_angle_atom_site_label_3
_geom_angle
Cl4 C1S Cl3 112.2(15)
Cl4 C1S H1A 109.2
Cl3 C1S H1A 109.2
Cl4 C1S H1B 109.2
Cl3 C1S H1B 109.2
H1A C1S H1B 107.9
Cl5 C2S Cl6 109.0(16)
Cl5 C2S H2A 109.9
Cl6 C2S H2A 109.9
Cl5 C2S H2B 109.9
Cl6 C2S H2B 109.9
H2A C2S H2B 108.3
Cl8 C3S Cl7 111.0(17)
Cl8 C3S H3A 109.4
Cl7 C3S H3A 109.4
Cl8 C3S H3B 109.4
Cl7 C3S H3B 109.4
H3A C3S H3B 108.0
Cl9 C4S Cl10 107.5(15)
Cl9 C4S H4A 110.2
Cl10 C4S H4A 110.2
Cl9 C4S H4B 110.2
Cl10 C4S H4B 110.2
H4A C4S H4B 108.5
Cl11 C5S Cl12 110.1(17)
Cl11 C5S H5A 109.6
Cl12 C5S H5A 109.6
Cl11 C5S H5B 109.6
Cl12 C5S H5B 109.6
H5A C5S H5B 108.1
Cl13 C6S Cl14 111.0(16)
Cl13 C6S H6A 109.4
Cl14 C6S H6A 109.4
Cl13 C6S H6B 109.4
Cl14 C6S H6B 109.4
H6A C6S H6B 108.0
Cl16 C7S Cl15 107.3(16)
Cl16 C7S H7A 110.3
Cl15 C7S H7A 110.3
Cl16 C7S H7B 110.3
Cl15 C7S H7B 110.3
H7A C7S H7B 108.5
N25 Ni1 N11 83.0(6)
N25 Ni1 Cl2 100.9(4)
N11 Ni1 Cl2 170.9(4)
N25 Ni1 Cl1 95.3(4)
N11 Ni1 Cl1 85.7(3)
Cl2 Ni1 Cl1 85.73(12)
N25 Ni1 I3 98.2(4)
N11 Ni1 I3 94.4(3)
Cl2 Ni1 I3 93.14(9)
Cl1 Ni1 I3 166.37(12)
N45 Ni2 N31 84.4(5)
N45 Ni2 Cl2 110.4(4)
N31 Ni2 Cl2 162.6(4)
N45 Ni2 Cl1 94.9(3)
N31 Ni2 Cl1 83.2(3)
Cl2 Ni2 Cl1 86.37(12)
N45 Ni2 I4 100.2(3)
N31 Ni2 I4 95.2(3)
Cl2 Ni2 I4 91.17(10)
Cl1 Ni2 I4 164.61(11)
Ni1 Cl1 Ni2 84.10(13)
Ni2 Cl2 Ni1 89.69(10)
C12 N11 C24 118.9(15)
C12 N11 Ni1 110.0(14)
C24 N11 Ni1 131.1(11)
N11 C12 C13 123(2)
N11 C12 C25 117.0(15)
C13 C12 C25 119.2(18)
C14 C13 C12 119(2)
C14 C13 H13A 120.4
C12 C13 H13A 120.4
C13 C14 C15 120.2(19)
C13 C14 H14A 119.9
C15 C14 H14A 119.9
C24 C15 C16 123(2)
C24 C15 C14 118(2)
C16 C15 C14 119.0(18)
C17 C16 C15 111.7(18)
C17 C16 H16A 124.2
C15 C16 H16A 124.2
C18 C17 C16 127(3)
C18 C17 H17A 116.5
C16 C17 H17A 116.5
C17 C18 C23 124(2)
C17 C18 C19 119(2)
C23 C18 C19 115.4(18)
C20 C19 C18 116(2)
C20 C19 H19A 122.1
C18 C19 H19A 122.1
C19 C20 C21 130(2)
C19 C20 H20A 115.2
C21 C20 H20A 115.2
C20 C21 C22 114.4(19)
C20 C21 H21A 122.8
C22 C21 H21A 122.8
C23 C22 C21 123.1(18)
C23 C22 H22A 118.5
C21 C22 H22A 118.5
C22 C23 C24 127.6(18)
C22 C23 C18 120.5(18)
C24 C23 C18 111.9(16)
C15 C24 C23 122(2)
C15 C24 N11 120.3(19)
C23 C24 N11 117.4(14)
N25 C25 C12 116.2(16)
N25 C25 H25A 121.9
C12 C25 H25A 121.9
C25 N25 C51 121.5(14)
C25 N25 Ni1 113.6(13)
C51 N25 Ni1 124.8(8)
C32 N31 C44 120.1(12)
C32 N31 Ni2 106.3(11)
C44 N31 Ni2 133.6(9)
N31 C32 C33 117.7(19)
N31 C32 C45 119.0(14)
C33 C32 C45 123.1(18)
C34 C33 C32 126(2)
C34 C33 H33A 116.9
C32 C33 H33A 116.9
C33 C34 C35 115.1(16)
C33 C34 H34A 122.5
C35 C34 H34A 122.5
C36 C35 C44 119.6(19)
C36 C35 C34 120.4(16)
C44 C35 C34 120(2)
C35 C36 C37 125.4(16)
C35 C36 H36A 117.3
C37 C36 H36A 117.3
C36 C37 C38 118.3(18)
C36 C37 H37A 120.8
C38 C37 H37A 120.8
C39 C38 C43 119.0(15)
C39 C38 C37 124.1(19)
C43 C38 C37 116.8(17)
C38 C39 C40 123.9(19)
C38 C39 H39A 118.0
C40 C39 H39A 118.0
C41 C40 C39 115.7(17)
C41 C40 H40A 122.2
C39 C40 H40A 122.2
C40 C41 C42 126.0(17)
C40 C41 H41A 117.0
C42 C41 H41A 117.0
C43 C42 C41 118.6(16)
C43 C42 H42A 120.7
C41 C42 H42A 120.7
C42 C43 C44 126.9(15)
C42 C43 C38 116.8(15)
C44 C43 C38 116.3(13)
N31 C44 C35 120.6(15)
N31 C44 C43 115.6(12)
C35 C44 C43 123.5(17)
N45 C45 C32 117.1(15)
N45 C45 H45A 121.4
C32 C45 H45A 121.4
C45 N45 C52 111.5(13)
C45 N45 Ni2 113.0(12)
C52 N45 Ni2 135.5(9)
C52 C51 N25 112.6(14)
C52 C51 C56 116.3(14)
N25 C51 C56 108.8(15)
C52 C51 H51A 106.1
N25 C51 H51A 106.1
C56 C51 H51A 106.1
C51 C52 N45 112.8(13)
C51 C52 C53 109.2(15)
N45 C52 C53 105.1(14)
C51 C52 H52A 109.9
N45 C52 H52A 109.9
C53 C52 H52A 109.9
C52 C53 C54 104.4(16)
C52 C53 H53A 110.9
C54 C53 H53A 110.9
C52 C53 H53B 110.9
C54 C53 H53B 110.9
H53A C53 H53B 108.9
C55 C54 C53 122.6(18)
C55 C54 H54A 106.7
C53 C54 H54A 106.7
C55 C54 H54B 106.7
C53 C54 H54B 106.7
H54A C54 H54B 106.6
C54 C55 C56 111.0(17)
C54 C55 H55A 109.4
C56 C55 H55A 109.4
C54 C55 H55B 109.4
C56 C55 H55B 109.4
H55A C55 H55B 108.0
C55 C56 C51 107.4(17)
C55 C56 H56A 110.2
C51 C56 H56A 110.2
C55 C56 H56B 110.2
C51 C56 H56B 110.2
H56A C56 H56B 108.5

loop_
_geom_bond_atom_site_label_1
_geom_bond_atom_site_label_2
_geom_bond_distance
C1S Cl4 1.760(18)
C1S Cl3 1.768(18)
C1S H1A 0.9900
C1S H1B 0.9900
C2S Cl5 1.77(2)
C2S Cl6 1.78(2)
C2S H2A 0.9900
C2S H2B 0.9900
C3S Cl8 1.80(2)
C3S Cl7 1.80(2)
C3S H3A 0.9900
C3S H3B 0.9900
C4S Cl9 1.80(2)
C4S Cl10 1.82(2)
C4S H4A 0.9900
C4S H4B 0.9900
C5S Cl11 1.79(2)
C5S Cl12 1.81(2)
C5S H5A 0.9900
C5S H5B 0.9900
C6S Cl13 1.77(2)
C6S Cl14 1.78(2)
C6S H6A 0.9900
C6S H6B 0.9900
C7S Cl16 1.78(2)
C7S Cl15 1.82(2)
C7S H7A 0.9900
C7S H7B 0.9900
Ni1 N25 1.959(13)
Ni1 N11 2.030(13)
Ni1 Cl2 2.358(3)
Ni1 Cl1 2.465(4)
Ni1 I3 2.636(2)
Ni2 N45 1.967(11)
Ni2 N31 2.047(11)
Ni2 Cl2 2.327(3)
Ni2 Cl1 2.467(4)
Ni2 I4 2.659(2)
N11 C12 1.30(2)
N11 C24 1.42(2)
C12 C13 1.44(2)
C12 C25 1.49(3)
C13 C14 1.27(3)
C13 H13A 0.9500
C14 C15 1.51(3)
C14 H14A 0.9500
C15 C24 1.35(2)
C15 C16 1.39(3)
C16 C17 1.37(3)
C16 H16A 0.9500
C17 C18 1.23(3)
C17 H17A 0.9500
C18 C23 1.41(2)
C18 C19 1.52(3)
C19 C20 1.27(3)
C19 H19A 0.9500
C20 C21 1.37(2)
C20 H20A 0.9500
C21 C22 1.38(2)
C21 H21A 0.9500
C22 C23 1.36(2)
C22 H22A 0.9500
C23 C24 1.39(2)
C25 N25 1.275(18)
C25 H25A 0.9500
N25 C51 1.51(2)
N31 C32 1.374(19)
N31 C44 1.375(19)
C32 C33 1.39(2)
C32 C45 1.44(2)
C33 C34 1.34(3)
C33 H33A 0.9500
C34 C35 1.44(3)
C34 H34A 0.9500
C35 C36 1.37(3)
C35 C44 1.399(19)
C36 C37 1.39(3)
C36 H36A 0.9500
C37 C38 1.56(2)
C37 H37A 0.9500
C38 C39 1.32(2)
C38 C43 1.51(2)
C39 C40 1.37(2)
C39 H39A 0.9500
C40 C41 1.34(2)
C40 H40A 0.9500
C41 C42 1.39(2)
C41 H41A 0.9500
C42 C43 1.346(19)
C42 H42A 0.9500
C43 C44 1.49(2)
C45 N45 1.291(19)
C45 H45A 0.9500
N45 C52 1.57(2)
C51 C52 1.45(3)
C51 C56 1.60(2)
C51 H51A 1.0000
C52 C53 1.57(2)
C52 H52A 1.0000
C53 C54 1.63(3)
C53 H53A 0.9900
C53 H53B 0.9900
C54 C55 1.41(3)
C54 H54A 0.9900
C54 H54B 0.9900
C55 C56 1.45(3)
C55 H55A 0.9900
C55 H55B 0.9900
C56 H56A 0.9900
C56 H56B 0.9900

loop_
_geom_torsion_atom_site_label_1
_geom_torsion_atom_site_label_2
_geom_torsion_atom_site_label_3
_geom_torsion_atom_site_label_4
_geom_torsion
N25 Ni1 Cl1 Ni2 73.5(4)
N11 Ni1 Cl1 Ni2 156.1(4)
Cl2 Ni1 Cl1 Ni2 -26.99(11)
I3 Ni1 Cl1 Ni2 -112.7(5)
N45 Ni2 Cl1 Ni1 -82.8(4)
N31 Ni2 Cl1 Ni1 -166.6(4)
Cl2 Ni2 Cl1 Ni1 27.36(11)
I4 Ni2 Cl1 Ni1 108.5(4)
N45 Ni2 Cl2 Ni1 65.3(4)
N31 Ni2 Cl2 Ni1 -81.8(10)
Cl1 Ni2 Cl2 Ni1 -28.55(12)
I4 Ni2 Cl2 Ni1 166.65(11)
N25 Ni1 Cl2 Ni2 -66.0(4)
N11 Ni1 Cl2 Ni2 49(3)
Cl1 Ni1 Cl2 Ni2 28.60(12)
I3 Ni1 Cl2 Ni2 -165.02(11)
N25 Ni1 N11 C12 2.2(11)
Cl2 Ni1 N11 C12 -114(3)
Cl1 Ni1 N11 C12 -93.7(10)
I3 Ni1 N11 C12 99.9(10)
N25 Ni1 N11 C24 -178.6(13)
Cl2 Ni1 N11 C24 65(3)
Cl1 Ni1 N11 C24 85.5(12)
I3 Ni1 N11 C24 -80.8(12)
C24 N11 C12 C13 4(2)
Ni1 N11 C12 C13 -177.0(13)
C24 N11 C12 C25 176.6(13)
Ni1 N11 C12 C25 -4.1(17)
N11 C12 C13 C14 -3(3)
C25 C12 C13 C14 -176.1(18)
C12 C13 C14 C15 1(3)
C13 C14 C15 C24 1(3)
C13 C14 C15 C16 177.6(19)
C24 C15 C16 C17 -3(3)
C14 C15 C16 C17 -178.8(19)
C15 C16 C17 C18 4(4)
C16 C17 C18 C23 -5(4)
C16 C17 C18 C19 -171(2)
C17 C18 C19 C20 179(2)
C23 C18 C19 C20 11(3)
C18 C19 C20 C21 -13(4)
C19 C20 C21 C22 8(4)
C20 C21 C22 C23 -2(3)
C21 C22 C23 C24 -175.4(18)
C21 C22 C23 C18 3(3)
C17 C18 C23 C22 -174(2)
C19 C18 C23 C22 -7(2)
C17 C18 C23 C24 5(3)
C19 C18 C23 C24 171.4(17)
C16 C15 C24 C23 3(3)
C14 C15 C24 C23 179.5(16)
C16 C15 C24 N11 -177.0(15)
C14 C15 C24 N11 -1(2)
C22 C23 C24 C15 174.7(17)
C18 C23 C24 C15 -4(2)
C22 C23 C24 N11 -5(3)
C18 C23 C24 N11 176.4(13)
C12 N11 C24 C15 -2(2)
Ni1 N11 C24 C15 179.2(12)
C12 N11 C24 C23 178.2(14)
Ni1 N11 C24 C23 -1(2)
N11 C12 C25 N25 5(2)
C13 C12 C25 N25 177.9(14)
C12 C25 N25 C51 -178.5(14)
C12 C25 N25 Ni1 -2.5(19)
N11 Ni1 N25 C25 0.3(12)
Cl2 Ni1 N25 C25 172.0(11)
Cl1 Ni1 N25 C25 85.4(12)
I3 Ni1 N25 C25 -93.2(11)
N11 Ni1 N25 C51 176.1(14)
Cl2 Ni1 N25 C51 -12.2(13)
Cl1 Ni1 N25 C51 -98.9(13)
I3 Ni1 N25 C51 82.6(13)
N45 Ni2 N31 C32 3.5(9)
Cl2 Ni2 N31 C32 152.8(9)
Cl1 Ni2 N31 C32 99.1(8)
I4 Ni2 N31 C32 -96.3(8)
N45 Ni2 N31 C44 -179.9(12)
Cl2 Ni2 N31 C44 -30.6(18)
Cl1 Ni2 N31 C44 -84.2(11)
I4 Ni2 N31 C44 80.4(11)
C44 N31 C32 C33 3(2)
Ni2 N31 C32 C33 180.0(12)
C44 N31 C32 C45 177.9(12)
Ni2 N31 C32 C45 -4.9(15)
N31 C32 C33 C34 -4(3)
C45 C32 C33 C34 -178.7(17)
C32 C33 C34 C35 5(3)
C33 C34 C35 C36 175.4(16)
C33 C34 C35 C44 -6(2)
C44 C35 C36 C37 -2(3)
C34 C35 C36 C37 176.7(17)
C35 C36 C37 C38 4(3)
C36 C37 C38 C39 174(2)
C36 C37 C38 C43 -1(2)
C43 C38 C39 C40 -2(3)
C37 C38 C39 C40 -178.2(17)
C38 C39 C40 C41 0(3)
C39 C40 C41 C42 1(3)
C40 C41 C42 C43 -1(3)
C41 C42 C43 C44 179.4(16)
C41 C42 C43 C38 -1(2)
C39 C38 C43 C42 3(2)
C37 C38 C43 C42 178.9(15)
C39 C38 C43 C44 -177.7(16)
C37 C38 C43 C44 -2(2)
C32 N31 C44 C35 -3.8(18)
Ni2 N31 C44 C35 180.0(9)
C32 N31 C44 C43 -178.5(12)
Ni2 N31 C44 C43 5.2(17)
C36 C35 C44 N31 -175.8(13)
C34 C35 C44 N31 5(2)
C36 C35 C44 C43 -2(2)
C34 C35 C44 C43 179.6(14)
C42 C43 C44 N31 -3(2)
C38 C43 C44 N31 177.8(12)
C42 C43 C44 C35 -177.3(15)
C38 C43 C44 C35 3(2)
N31 C32 C45 N45 4(2)
C33 C32 C45 N45 178.9(16)
C32 C45 N45 C52 -177.4(13)
C32 C45 N45 Ni2 -0.6(17)
N31 Ni2 N45 C45 -1.6(11)
Cl2 Ni2 N45 C45 -172.3(10)
Cl1 Ni2 N45 C45 -84.3(11)
I4 Ni2 N45 C45 92.6(10)
N31 Ni2 N45 C52 174.0(13)
Cl2 Ni2 N45 C52 3.4(14)
Cl1 Ni2 N45 C52 91.3(13)
I4 Ni2 N45 C52 -91.7(13)
C25 N25 C51 C52 -78.2(19)
Ni1 N25 C51 C52 106.4(13)
C25 N25 C51 C56 52.3(19)
Ni1 N25 C51 C56 -123.2(11)
N25 C51 C52 N45 -56.2(16)
C56 C51 C52 N45 177.3(12)
N25 C51 C52 C53 -172.6(12)
C56 C51 C52 C53 60.8(17)
C45 N45 C52 C51 153.9(14)
Ni2 N45 C52 C51 -22(2)
C45 N45 C52 C53 -87.3(15)
Ni2 N45 C52 C53 97.0(16)
C51 C52 C53 C54 -47.3(16)
N45 C52 C53 C54 -168.6(12)
C52 C53 C54 C55 48(2)
C53 C54 C55 C56 -52(3)
C54 C55 C56 C51 51(2)
C52 C51 C56 C55 -61.8(18)
N25 C51 C56 C55 169.9(14)
